data_7153511
loop_
_publ_author_name
'Girard, Emeline'
'Desvergnes, Val\'erie'
'Tarnus, C\'eline'
'Landais, Yannick'

_publ_section_title
;
 Desymmetrization of 7-dimethylphenylsilylcycloheptatriene. Towards the
 synthesis of new aminocycloheptitols.
;
_journal_issue 24
_journal_name_full 'Organic &amp; biomolecular chemistry'
_journal_page_first 5628
_journal_page_last 5634
_journal_paper_doi 10.1039/c0ob00521e
_journal_volume 8
_journal_year 2010
_chemical_formula_sum 'C18 H29 N O9'
_chemical_formula_weight 403.42
_chemical_name_systematic
;
?
;
_space_group_IT_number 60
_symmetry_cell_setting orthorhombic
_symmetry_space_group_name_Hall '-P 2n 2ab'
_symmetry_space_group_name_H-M 'P b c n'
_atom_sites_solution_hydrogens geom
_atom_sites_solution_primary direct
_atom_sites_solution_secondary difmap
_audit_creation_method SHELXL-97
_cell_angle_alpha 90.00
_cell_angle_beta 90.00
_cell_angle_gamma 90.00
_cell_formula_units_Z 8
_cell_length_a 15.652(3)
_cell_length_b 10.174(2)
_cell_length_c 28.070(6)
_cell_measurement_temperature 153(2)
_cell_volume 4470.0(16)
_computing_structure_refinement 'SHELXL-97 (Sheldrick, 1997)'
_computing_structure_solution 'SHELXS-97 (Sheldrick, 1990)'
_diffrn_ambient_temperature 153(2)
_diffrn_measured_fraction_theta_full 0.944
_diffrn_measured_fraction_theta_max 0.944
_diffrn_radiation_monochromator graphite
_diffrn_radiation_source 'rotating anode'
_diffrn_radiation_type CuK\a
_diffrn_radiation_wavelength 1.54178
_diffrn_reflns_av_R_equivalents 0.0520
_diffrn_reflns_av_sigmaI/netI 0.0343
_diffrn_reflns_limit_h_max 15
_diffrn_reflns_limit_h_min -14
_diffrn_reflns_limit_k_max 9
_diffrn_reflns_limit_k_min -5
_diffrn_reflns_limit_l_max 26
_diffrn_reflns_limit_l_min -27
_diffrn_reflns_number 14661
_diffrn_reflns_theta_full 49.11
_diffrn_reflns_theta_max 49.11
_diffrn_reflns_theta_min 3.15
_exptl_absorpt_coefficient_mu 0.814
_exptl_absorpt_correction_T_max 0.9760
_exptl_absorpt_correction_T_min 0.9231
_exptl_absorpt_correction_type none
_exptl_crystal_density_diffrn 1.199
_exptl_crystal_density_method 'not measured'
_exptl_crystal_F_000 1728
_exptl_crystal_size_max 0.10
_exptl_crystal_size_mid 0.10
_exptl_crystal_size_min 0.03
_refine_diff_density_max 0.350
_refine_diff_density_min -0.304
_refine_diff_density_rms 0.045
_refine_ls_extinction_coef 0.00004(3)
_refine_ls_extinction_expression Fc^*^=kFc[1+0.001xFc^2^\l^3^/sin(2\q)]^-1/4^
_refine_ls_extinction_method SHELXL
_refine_ls_goodness_of_fit_ref 1.071
_refine_ls_hydrogen_treatment constr
_refine_ls_matrix_type full
_refine_ls_number_parameters 254
_refine_ls_number_reflns 2079
_refine_ls_number_restraints 0
_refine_ls_restrained_S_all 1.071
_refine_ls_R_factor_all 0.0667
_refine_ls_R_factor_gt 0.0523
_refine_ls_shift/su_max 0.000
_refine_ls_shift/su_mean 0.000
_refine_ls_structure_factor_coef Fsqd
_refine_ls_weighting_details 'calc w=1/[\s^2^(Fo^2^)+(0.0421P)^2^+9.7491P] where P=(Fo^2^+2Fc^2^)/3'
_refine_ls_weighting_scheme calc
_refine_ls_wR_factor_gt 0.1226
_refine_ls_wR_factor_ref 0.1310
_reflns_number_gt 1691
_reflns_number_total 2079
_reflns_threshold_expression >2sigma(I)
_cod_data_source_file c0ob00521e.txt
_cod_data_source_block eg193
_cod_original_cell_volume 4469.7(15)
_cod_original_sg_symbol_H-M Pbcn
_cod_database_code 7153511

loop_
_symmetry_equiv_pos_as_xyz
'x, y, z'
'-x+1/2, -y+1/2, z+1/2'
'-x, y, -z+1/2'
'x+1/2, -y+1/2, -z'
'-x, -y, -z'
'x-1/2, y-1/2, -z-1/2'
'x, -y, z-1/2'
'-x-1/2, y-1/2, z'

loop_
_atom_site_label
_atom_site_type_symbol
_atom_site_fract_x
_atom_site_fract_y
_atom_site_fract_z
_atom_site_U_iso_or_equiv
_atom_site_adp_type
_atom_site_occupancy
_atom_site_symmetry_multiplicity
_atom_site_calc_flag
_atom_site_refinement_flags
O4 O 0.26826(18) 0.2659(3) 0.09240(10) 0.0366(8) Uani 1 1 d .
O1 O 0.13863(19) 0.5693(3) 0.01767(10) 0.0416(8) Uani 1 1 d .
H1 H 0.1253 0.5901 0.0457 0.062 Uiso 1 1 calc R
O2 O 0.12521(17) 0.2692(3) -0.05158(9) 0.0305(7) Uani 1 1 d .
O3 O 0.09970(19) 0.3441(3) 0.08834(9) 0.0391(8) Uani 1 1 d .
O6 O 0.29624(19) 0.4387(3) -0.17613(10) 0.0407(8) Uani 1 1 d .
C006 C 0.1428(3) 0.4068(4) -0.04156(14) 0.0296(11) Uani 1 1 d .
H006 H 0.1076 0.4624 -0.0635 0.036 Uiso 1 1 calc R
O7 O -0.0096(2) 0.3185(3) -0.07274(11) 0.0441(9) Uani 1 1 d .
N1 N 0.2531(2) 0.3959(3) -0.10329(12) 0.0331(9) Uani 1 1 d .
H1A H 0.2567 0.3131 -0.1121 0.040 Uiso 1 1 calc R
O5 O 0.2452(2) 0.6055(3) -0.13006(10) 0.0441(9) Uani 1 1 d .
O8 O 0.0140(2) 0.1981(3) 0.05228(14) 0.0575(10) Uani 1 1 d .
O9 O 0.3431(2) 0.3932(4) 0.14238(11) 0.0561(10) Uani 1 1 d .
C012 C 0.1166(3) 0.4358(4) 0.00942(14) 0.0305(11) Uani 1 1 d .
H012 H 0.0530 0.4282 0.0114 0.037 Uiso 1 1 calc R
C013 C 0.1549(2) 0.3438(4) 0.04639(14) 0.0302(11) Uani 1 1 d .
H013 H 0.1577 0.2528 0.0330 0.036 Uiso 1 1 calc R
C014 C 0.2417(3) 0.3817(4) 0.06534(14) 0.0326(11) Uani 1 1 d .
H014 H 0.2356 0.4581 0.0875 0.039 Uiso 1 1 calc R
C015 C 0.2368(3) 0.4270(4) -0.05337(13) 0.0289(11) Uani 1 1 d .
H015 H 0.2490 0.5227 -0.0492 0.035 Uiso 1 1 calc R
C016 C 0.3186(3) 0.2857(6) 0.13051(16) 0.0422(13) Uani 1 1 d .
C017 C 0.2629(3) 0.4907(5) -0.13598(15) 0.0317(11) Uani 1 1 d .
C018 C 0.0384(3) 0.0948(4) -0.07540(16) 0.0432(13) Uani 1 1 d .
H01A H 0.0930 0.0520 -0.0681 0.065 Uiso 1 1 calc R
H01B H 0.0235 0.0788 -0.1088 0.065 Uiso 1 1 calc R
H01C H -0.0063 0.0587 -0.0547 0.065 Uiso 1 1 calc R
C019 C 0.3101(4) 0.5193(5) -0.21908(15) 0.0496(14) Uani 1 1 d .
C020 C 0.3084(3) 0.4138(4) 0.02764(14) 0.0361(12) Uani 1 1 d .
H02A H 0.3095 0.5105 0.0236 0.043 Uiso 1 1 calc R
H02B H 0.3648 0.3875 0.0403 0.043 Uiso 1 1 calc R
C021 C 0.2987(3) 0.3529(4) -0.02144(14) 0.0329(11) Uani 1 1 d .
H02C H 0.2785 0.2612 -0.0178 0.039 Uiso 1 1 calc R
H02D H 0.3554 0.3502 -0.0371 0.039 Uiso 1 1 calc R
C022 C 0.0308(3) 0.2637(5) 0.08652(18) 0.0464(14) Uani 1 1 d .
C023 C 0.0461(3) 0.2384(5) -0.06704(14) 0.0332(12) Uani 1 1 d .
C024 C 0.3396(3) 0.1603(5) 0.15485(16) 0.0538(14) Uani 1 1 d .
H02E H 0.3112 0.0874 0.1384 0.081 Uiso 1 1 calc R
H02F H 0.3199 0.1640 0.1880 0.081 Uiso 1 1 calc R
H02G H 0.4016 0.1466 0.1543 0.081 Uiso 1 1 calc R
C025 C 0.3501(4) 0.4229(5) -0.25326(17) 0.0660(16) Uani 1 1 d .
H02H H 0.4055 0.3942 -0.2408 0.099 Uiso 1 1 calc R
H02I H 0.3584 0.4654 -0.2843 0.099 Uiso 1 1 calc R
H02J H 0.3125 0.3466 -0.2570 0.099 Uiso 1 1 calc R
C026 C -0.0200(4) 0.2707(6) 0.13138(19) 0.0770(18) Uani 1 1 d .
H02K H 0.0080 0.3308 0.1538 0.116 Uiso 1 1 calc R
H02L H -0.0237 0.1830 0.1456 0.116 Uiso 1 1 calc R
H02M H -0.0776 0.3029 0.1242 0.116 Uiso 1 1 calc R
C027 C 0.2242(4) 0.5659(5) -0.23697(17) 0.0742(18) Uani 1 1 d .
H02N H 0.1875 0.4898 -0.2432 0.111 Uiso 1 1 calc R
H02O H 0.2319 0.6162 -0.2664 0.111 Uiso 1 1 calc R
H02P H 0.1974 0.6220 -0.2128 0.111 Uiso 1 1 calc R
C028 C 0.3704(4) 0.6320(5) -0.20833(19) 0.086(2) Uani 1 1 d .
H02Q H 0.4250 0.5970 -0.1968 0.129 Uiso 1 1 calc R
H02R H 0.3452 0.6886 -0.1838 0.129 Uiso 1 1 calc R
H02S H 0.3801 0.6833 -0.2374 0.129 Uiso 1 1 calc R

loop_
_atom_site_aniso_label
_atom_site_aniso_U_11
_atom_site_aniso_U_22
_atom_site_aniso_U_33
_atom_site_aniso_U_23
_atom_site_aniso_U_13
_atom_site_aniso_U_12
O4 0.0361(19) 0.038(2) 0.0358(17) -0.0012(15) -0.0053(15) 0.0015(16)
O1 0.051(2) 0.026(2) 0.0477(19) -0.0044(14) 0.0105(15) -0.0018(16)
O2 0.0251(19) 0.0246(19) 0.0416(17) -0.0025(14) -0.0011(13) 0.0015(15)
O3 0.0317(19) 0.042(2) 0.0430(19) 0.0009(15) 0.0069(14) -0.0077(18)
O6 0.056(2) 0.0300(18) 0.0358(19) 0.0051(16) 0.0033(16) 0.0024(16)
C006 0.032(3) 0.018(3) 0.039(3) -0.001(2) -0.003(2) 0.007(2)
O7 0.030(2) 0.044(2) 0.058(2) -0.0057(16) -0.0049(15) 0.0122(19)
N1 0.043(2) 0.019(2) 0.037(2) -0.001(2) 0.0059(18) -0.0007(18)
O5 0.069(2) 0.019(2) 0.0433(19) 0.0006(16) -0.0049(17) 0.0039(18)
O8 0.043(2) 0.057(2) 0.073(3) 0.002(2) -0.0005(19) -0.0172(19)
O9 0.064(3) 0.056(2) 0.048(2) -0.0154(19) -0.0138(17) 0.000(2)
C012 0.028(3) 0.020(3) 0.043(3) -0.002(2) 0.004(2) -0.001(2)
C013 0.025(3) 0.028(3) 0.037(3) -0.001(2) 0.007(2) -0.002(2)
C014 0.033(3) 0.025(3) 0.040(3) -0.002(2) 0.001(2) -0.002(2)
C015 0.029(3) 0.019(3) 0.039(3) -0.004(2) 0.002(2) 0.003(2)
C016 0.041(3) 0.054(4) 0.031(3) -0.008(3) 0.003(2) 0.001(3)
C017 0.031(3) 0.030(3) 0.035(3) -0.001(3) -0.005(2) -0.004(2)
C018 0.028(3) 0.040(3) 0.062(3) -0.008(2) -0.002(2) -0.002(2)
C019 0.077(4) 0.037(3) 0.035(3) 0.012(3) 0.003(3) -0.002(3)
C020 0.026(3) 0.037(3) 0.046(3) 0.001(2) -0.003(2) -0.005(2)
C021 0.026(3) 0.027(3) 0.045(3) 0.000(2) 0.008(2) 0.001(2)
C022 0.037(3) 0.053(4) 0.049(3) 0.011(3) 0.002(3) -0.003(3)
C023 0.028(3) 0.037(4) 0.034(3) -0.004(2) 0.004(2) -0.004(3)
C024 0.061(4) 0.064(4) 0.036(3) 0.007(3) -0.005(2) 0.004(3)
C025 0.094(4) 0.058(4) 0.046(3) 0.006(3) 0.015(3) 0.008(3)
C026 0.055(4) 0.101(5) 0.075(4) 0.013(4) 0.022(3) -0.019(4)
C027 0.112(5) 0.067(4) 0.044(3) 0.003(3) -0.010(3) 0.026(4)
C028 0.131(6) 0.063(4) 0.064(4) 0.010(3) 0.022(4) -0.042(4)

loop_
_atom_type_symbol
_atom_type_description
_atom_type_scat_dispersion_real
_atom_type_scat_dispersion_imag
_atom_type_scat_source
C C 0.0181 0.0091 'International Tables Vol C Tables 4.2.6.8 and 6.1.1.4'
H H 0.0000 0.0000 'International Tables Vol C Tables 4.2.6.8 and 6.1.1.4'
N N 0.0311 0.0180 'International Tables Vol C Tables 4.2.6.8 and 6.1.1.4'
O O 0.0492 0.0322 'International Tables Vol C Tables 4.2.6.8 and 6.1.1.4'

loop_
_geom_angle_atom_site_label_1
_geom_angle_atom_site_label_2
_geom_angle_atom_site_label_3
_geom_angle
C016 O4 C014 117.3(3)
C023 O2 C006 117.4(3)
C022 O3 C013 116.1(3)
C017 O6 C019 121.5(4)
O2 C006 C012 108.6(3)
O2 C006 C015 105.7(3)
C012 C006 C015 116.1(3)
C017 N1 C015 121.5(3)
O1 C012 C006 105.9(3)
O1 C012 C013 112.4(3)
C006 C012 C013 114.7(3)
O3 C013 C014 104.4(3)
O3 C013 C012 108.4(3)
C014 C013 C012 116.0(3)
O4 C014 C013 103.5(3)
O4 C014 C020 109.9(3)
C013 C014 C020 115.3(3)
N1 C015 C021 110.3(3)
N1 C015 C006 110.5(3)
C021 C015 C006 114.9(3)
O9 C016 O4 122.9(4)
O9 C016 C024 125.6(4)
O4 C016 C024 111.5(5)
O5 C017 N1 125.0(4)
O5 C017 O6 125.4(4)
N1 C017 O6 109.5(4)
O6 C019 C025 102.7(4)
O6 C019 C027 108.3(4)
C025 C019 C027 111.2(4)
O6 C019 C028 110.5(4)
C025 C019 C028 111.1(5)
C027 C019 C028 112.5(4)
C021 C020 C014 118.4(3)
C020 C021 C015 113.3(3)
O8 C022 O3 122.8(4)
O8 C022 C026 125.9(5)
O3 C022 C026 111.3(5)
O7 C023 O2 123.4(4)
O7 C023 C018 125.9(4)
O2 C023 C018 110.7(4)

loop_
_geom_bond_atom_site_label_1
_geom_bond_atom_site_label_2
_geom_bond_distance
O4 C016 1.344(5)
O4 C014 1.462(5)
O1 C012 1.420(4)
O2 C023 1.348(5)
O2 C006 1.454(5)
O3 C022 1.354(6)
O3 C013 1.461(5)
O6 C017 1.350(5)
O6 C019 1.474(5)
C006 C012 1.517(5)
C006 C015 1.522(6)
O7 C023 1.205(5)
N1 C017 1.339(5)
N1 C015 1.459(5)
O5 C017 1.212(5)
O8 C022 1.200(5)
O9 C016 1.205(5)
C012 C013 1.521(6)
C013 C014 1.509(6)
C014 C020 1.521(6)
C015 C021 1.520(5)
C016 C024 1.485(7)
C018 C023 1.485(6)
C019 C025 1.508(6)
C019 C027 1.512(7)
C019 C028 1.515(7)
C020 C021 1.518(5)
C022 C026 1.491(7)

loop_
_geom_torsion_atom_site_label_1
_geom_torsion_atom_site_label_2
_geom_torsion_atom_site_label_3
_geom_torsion_atom_site_label_4
_geom_torsion
C023 O2 C006 C012 86.9(4)
C023 O2 C006 C015 -147.9(3)
O2 C006 C012 O1 177.6(3)
C015 C006 C012 O1 58.7(4)
O2 C006 C012 C013 52.9(5)
C015 C006 C012 C013 -65.9(5)
C022 O3 C013 C014 -153.0(4)
C022 O3 C013 C012 82.8(4)
O1 C012 C013 O3 82.8(4)
C006 C012 C013 O3 -156.1(3)
O1 C012 C013 C014 -34.2(5)
C006 C012 C013 C014 86.9(4)
C016 O4 C014 C013 -148.9(3)
C016 O4 C014 C020 87.5(4)
O3 C013 C014 O4 71.0(4)
C012 C013 C014 O4 -169.8(3)
O3 C013 C014 C020 -169.0(3)
C012 C013 C014 C020 -49.9(5)
C017 N1 C015 C021 -129.3(4)
C017 N1 C015 C006 102.5(4)
O2 C006 C015 N1 59.7(4)
C012 C006 C015 N1 -179.9(3)
O2 C006 C015 C021 -65.9(4)
C012 C006 C015 C021 54.5(5)
C014 O4 C016 O9 -1.2(6)
C014 O4 C016 C024 179.3(3)
C015 N1 C017 O5 -13.2(6)
C015 N1 C017 O6 166.0(3)
C019 O6 C017 O5 -3.7(6)
C019 O6 C017 N1 177.1(4)
C017 O6 C019 C025 178.2(4)
C017 O6 C019 C027 -64.1(5)
C017 O6 C019 C028 59.6(6)
O4 C014 C020 C021 90.6(4)
C013 C014 C020 C021 -25.7(6)
C014 C020 C021 C015 82.3(5)
N1 C015 C021 C020 159.2(3)
C006 C015 C021 C020 -75.2(4)
C013 O3 C022 O8 -1.9(6)
C013 O3 C022 C026 179.2(4)
C006 O2 C023 O7 -0.1(5)
C006 O2 C023 C018 -179.8(3)
